data_4340947
loop_
_publ_author_name
'Reger, Daniel L.'
'Leitner, Andrew'
'Pellechia, Perry J.'
'Smith, Mark D.'

_publ_section_title
;
 Framework complexes of group 2 metals organized by homochiral rods and
 \p&#x00B7;&#x00B7;&#x00B7;\p stacking forces: a breathing supramolecular
 MOF.
;
_journal_issue 18
_journal_name_full 'Inorganic chemistry'
_journal_page_first 9932
_journal_page_last 9945
_journal_paper_doi 10.1021/ic501581c
_journal_volume 53
_journal_year 2014
_chemical_absolute_configuration ad
_chemical_formula_moiety 'C30 H22 N2 O9 Sr, 3.02(H2 O)'
_chemical_formula_sum 'C30 H28.04 N2 O12.02 Sr'
_chemical_formula_weight 696.57
_chemical_name_systematic
;
 ? 
;
_space_group_crystal_system tetragonal
_space_group_IT_number 92
_space_group_name_Hall 'P 4abw 2nw'
_space_group_name_H-M_alt 'P 41 21 2'
_symmetry_space_group_name_Hall 'P 4abw 2nw'
_symmetry_space_group_name_H-M 'P 41 21 2'
_atom_sites_solution_hydrogens geom
_atom_sites_solution_primary direct
_atom_sites_solution_secondary difmap
_audit_creation_date 2013-08-14
_audit_creation_method
;
  Olex2 1.2
  (compiled Apr 23 2013 17:59:47, GUI svn.r4466)
;
_cell_angle_alpha 90.00
_cell_angle_beta 90.00
_cell_angle_gamma 90.00
_cell_formula_units_Z 8
_cell_length_a 19.868(3)
_cell_length_b 19.868(3)
_cell_length_c 14.975(4)
_cell_measurement_reflns_used 1236
_cell_measurement_temperature 100(2)
_cell_measurement_theta_max 18.50
_cell_measurement_theta_min 2.29
_cell_volume 5911(2)
_computing_cell_refinement 'SAINT v6.45A (Bruker, 2003)'
_computing_data_reduction 'SAINT v6.45A (Bruker, 2003)'
_computing_molecular_graphics
;
O. V. Dolomanov, L. J. Bourhis, R. J. Gildea, J. A. K. Howard and H. Puschmann,
OLEX2: a complete structure solution, refinement and analysis program.
J. Appl. Cryst. (2009). 42, 339-341.
;
_computing_publication_material
;
O. V. Dolomanov, L. J. Bourhis, R. J. Gildea, J. A. K. Howard and H. Puschmann,
OLEX2: a complete structure solution, refinement and analysis program.
J. Appl. Cryst. (2009). 42, 339-341.
;
_computing_structure_refinement
;
SHELXL, G.M. Sheldrick, Acta Cryst.
(2008). A64, 112-122
;
_computing_structure_solution
;
SHELXS, G.M. Sheldrick, Acta Cryst.
(2008). A64, 112-122
;
_diffrn_ambient_temperature 100(2)
_diffrn_measured_fraction_theta_full 0.998
_diffrn_measured_fraction_theta_max 0.998
_diffrn_measurement_device_type 'CCD area detector'
_diffrn_measurement_method 'phi and omega scans'
_diffrn_radiation_monochromator graphite
_diffrn_radiation_type MoK\a
_diffrn_radiation_wavelength 0.71073
_diffrn_reflns_av_R_equivalents 0.1357
_diffrn_reflns_av_unetI/netI 0.0905
_diffrn_reflns_limit_h_max 21
_diffrn_reflns_limit_h_min -23
_diffrn_reflns_limit_k_max 22
_diffrn_reflns_limit_k_min -23
_diffrn_reflns_limit_l_max 17
_diffrn_reflns_limit_l_min -16
_diffrn_reflns_number 28857
_diffrn_reflns_theta_full 24.32
_diffrn_reflns_theta_max 24.32
_diffrn_reflns_theta_min 1.70
_diffrn_source 'fine-focus sealed tube'
_diffrn_source_current 35.0
_diffrn_source_power 1.575
_diffrn_source_target Mo
_diffrn_source_voltage 45.0
_exptl_absorpt_coefficient_mu 1.894
_exptl_absorpt_correction_T_max 1
_exptl_absorpt_correction_T_min 0.792381
_exptl_absorpt_correction_type multi-scan
_exptl_absorpt_process_details
;
SADABS v.2.10 (Bruker,2003) was used for absorption correction.
R(int) was 0.0726 before and 0.0610 after correction.
The Ratio of minimum to maximum transmission is 0.7924.
The \l/2 correction factor is 0.0015.
;
_exptl_crystal_colour colorless
_exptl_crystal_density_diffrn 1.565
_exptl_crystal_density_method 'not measured'
_exptl_crystal_description needle
_exptl_crystal_F_000 2850
_exptl_crystal_recrystallization_method 'from H2O / MeOH'
_exptl_crystal_size_max 0.4
_exptl_crystal_size_mid 0.05
_exptl_crystal_size_min 0.04
_refine_diff_density_max 0.532
_refine_diff_density_min -0.424
_refine_diff_density_rms 0.095
_refine_ls_abs_structure_details 'Flack H D (1983), Acta Cryst. A39, 876-881'
_refine_ls_abs_structure_Flack -0.015(11)
_refine_ls_extinction_method none
_refine_ls_goodness_of_fit_ref 1.030
_refine_ls_hydrogen_treatment mixed
_refine_ls_matrix_type full
_refine_ls_number_parameters 396
_refine_ls_number_reflns 4814
_refine_ls_number_restraints 186
_refine_ls_restrained_S_all 1.018
_refine_ls_R_factor_all 0.0790
_refine_ls_R_factor_gt 0.0538
_refine_ls_shift/su_max 0.001
_refine_ls_shift/su_mean 0.000
_refine_ls_structure_factor_coef Fsqd
_refine_ls_weighting_details 'calc w=1/[\s^2^(Fo^2^)+(0.0524P)^2^+5.4908P] where P=(Fo^2^+2Fc^2^)/3'
_refine_ls_weighting_scheme calc
_refine_ls_wR_factor_gt 0.1118
_refine_ls_wR_factor_ref 0.1239
_reflns_number_gt 3824
_reflns_number_total 4814
_reflns_threshold_expression >2sigma(I)
_cod_data_source_file ic501581c_si_002.cif
_cod_data_source_block 3
_cod_depositor_comments 'Adding full bibliography for 4340945--4340952.cif.'
_cod_original_cell_volume 5911.0(18)
_cod_database_code 4340947
_olex2_refinement_description
;
1. Fixed Uiso
 At 1.2 times of:
  All C(H) groups
 At 1.5 times of:
  All C(H,H,H) groups, All O(H,H) groups
2. Shared sites
{C30A, C30B}
{O7A, O7B}
{O8A, O8B}
3. Restrained distances
 O9-H9B = O9-H9A
 0.84 with sigma of 0.015
 H9B-H9A
 1.3 with sigma of 0.04
4. Uiso/Uaniso restraints and constraints
Uanis(C1) \\sim Ueq, Uanis(C5) \\sim Ueq, Uanis(C4) \\sim Ueq: with sigma of
  0.005 and sigma for terminal atoms of 0.01
Uanis(O7A) = Uanis(O7B)
Uanis(O8A) = Uanis(O8B)
Uiso(C28A) = Uiso(C28B)
Uiso(C30A) = Uiso(C30B)
Uiso(O4S) = Uiso(O5S) = Uiso(O1S) = Uiso(O2S) = Uiso(O3S) = Uiso(O6S) =
  Uiso(O7S)
Uiso(C29A) = Uiso(C29B)
Uiso(H9A) = Uiso(H9B)
Uiso(N2A) = Uiso(N2B)
Uiso(C17A) = Uiso(C17B)
5. Same fragment restrains
{O1, O2, O3, O4, N1, C1, C2, C3, C4, C5, C6, C7, C8, C9, C10, C11, C12,
  C13, C14, C15} as
{O5A, O6A, O7A, O8A, N2A, C16A, C17A, C18A, C19A, C20A, C21A, C22A, C23A,
 C24A, C25A, C26A, C27A, C28A, C29A, C30A}
{O1, O2, O3, O4, N1, C1, C2, C3, C4, C5, C6, C7, C8, C9, C10, C11, C12,
C13, C14, C15} as
{O5B, O6B, O7B, O8B, N2B, C16B, C17B, C18B, C19B, C20B, C21B, C22B, C23B,
C24B, C25B, C26B, C27B, C28B, C29B, C30B}
6. Others
 Sof(O5B)=Sof(O6B)=Sof(O7B)=Sof(O8B)=Sof(N2B)=Sof(C16B)=Sof(C17B)=Sof(C18B)=
 Sof(C19B)=Sof(C20B)=Sof(C21B)=Sof(H21B)=Sof(C22B)=Sof(H22B)=Sof(C23B)=
 Sof(H23B)=Sof(C24B)=Sof(C25B)=Sof(H25B)=Sof(C26B)=Sof(H26B)=Sof(C27B)=
 Sof(H27B)=Sof(C28B)=Sof(H28B)=Sof(C29B)=Sof(H29D)=Sof(H29E)=Sof(H29F)=
 Sof(C30B)=1-FVAR(1)
 Sof(O5A)=Sof(O6A)=Sof(O7A)=Sof(O8A)=Sof(N2A)=Sof(C16A)=Sof(C17A)=Sof(C18A)=
 Sof(C19A)=Sof(C20A)=Sof(C21A)=Sof(H21A)=Sof(C22A)=Sof(H22A)=Sof(C23A)=
 Sof(H23A)=Sof(C24A)=Sof(C25A)=Sof(H25A)=Sof(C26A)=Sof(H26A)=Sof(C27A)=
 Sof(H27A)=Sof(C28A)=Sof(H28A)=Sof(C29A)=Sof(H29A)=Sof(H29B)=Sof(H29C)=
 Sof(C30A)=FVAR(1)
 Sof(O2S)=1-FVAR(2)
 Sof(O1S)=FVAR(2)
 Fixed Uiso: O1S(0.05) O2S(0.05) O3S(0.05) O4S(0.05) O5S(0.05) O6S(0.05)
 O7S(0.05) O8S(0.05) O9S(0.05)
7.a Ternary CH refined with riding coordinates:
 C13(H13), C28A(H28A), C28B(H28B)
7.b Aromatic/amide H refined with riding coordinates:
 C6(H6), C7(H7), C8(H8), C10(H10), C11(H11), C12(H12), C21A(H21A), C22A(H22A),
 C23A(H23A), C25A(H25A), C26A(H26A), C27A(H27A), C21B(H21B), C22B(H22B),
 C23B(H23B), C25B(H25B), C26B(H26B), C27B(H27B)
7.c Idealised Me refined as rotating group:
 C14(H14A,H14B,H14C), C29A(H29A,H29B,H29C), C29B(H29D,H29E,H29F)
;

loop_
_space_group_symop_id
_space_group_symop_operation_xyz
1 'x, y, z'
2 '-y+1/2, x+1/2, z+1/4'
3 '-x, -y, z+1/2'
4 'y+1/2, -x+1/2, z+3/4'
5 'x+1/2, -y+1/2, -z+3/4'
6 '-x+1/2, y+1/2, -z+1/4'
7 'y, x, -z'
8 '-y, -x, -z+1/2'

loop_
_atom_site_label
_atom_site_type_symbol
_atom_site_fract_x
_atom_site_fract_y
_atom_site_fract_z
_atom_site_U_iso_or_equiv
_atom_site_adp_type
_atom_site_occupancy
_atom_site_symmetry_multiplicity
_atom_site_calc_flag
_atom_site_refinement_flags
_atom_site_disorder_assembly
_atom_site_disorder_group
Sr1 Sr 0.44808(3) 0.03946(3) 0.55210(4) 0.01453(16) Uani 1 1 d . . .
O1 O 0.3111(2) 0.3034(2) 0.3632(3) 0.0256(12) Uani 1 1 d D . .
O2 O 0.3508(2) 0.0956(2) 0.4757(3) 0.0168(10) Uani 1 1 d D A .
O3 O 0.4887(2) 0.1250(2) 0.4326(3) 0.0167(10) Uani 1 1 d D A .
O4 O 0.4382(2) 0.1372(2) 0.3012(3) 0.0195(10) Uani 1 1 d D . .
N1 N 0.3329(2) 0.1968(2) 0.4097(3) 0.0173(13) Uani 1 1 d D A .
C1 C 0.2892(3) 0.2476(3) 0.3783(5) 0.0225(16) Uani 1 1 d DU . .
C2 C 0.2184(3) 0.2286(3) 0.3667(5) 0.0213(16) Uani 1 1 d D . .
C3 C 0.1962(3) 0.1631(3) 0.3859(4) 0.0202(16) Uani 1 1 d D . .
C4 C 0.2403(3) 0.1155(3) 0.4229(4) 0.0196(16) Uani 1 1 d DU A .
C5 C 0.3109(3) 0.1335(3) 0.4378(4) 0.0189(15) Uani 1 1 d DU . .
C6 C 0.1736(4) 0.2755(4) 0.3331(5) 0.032(2) Uani 1 1 d D . .
H6 H 0.1886 0.3199 0.3203 0.038 Uiso 1 1 calc R . .
C7 C 0.1068(4) 0.2580(4) 0.3180(5) 0.035(2) Uani 1 1 d D . .
H7 H 0.0763 0.2907 0.2956 0.042 Uiso 1 1 calc R . .
C8 C 0.0847(4) 0.1940(4) 0.3350(5) 0.035(2) Uani 1 1 d D . .
H8 H 0.0394 0.1822 0.3224 0.042 Uiso 1 1 calc R . .
C9 C 0.1286(3) 0.1458(3) 0.3709(4) 0.0264(18) Uani 1 1 d D . .
C10 C 0.1084(4) 0.0796(4) 0.3911(5) 0.034(2) Uani 1 1 d D . .
H10 H 0.0630 0.0669 0.3805 0.041 Uiso 1 1 calc R . .
C11 C 0.1520(3) 0.0327(4) 0.4256(5) 0.0321(19) Uani 1 1 d D A .
H11 H 0.1372 -0.0118 0.4379 0.039 Uiso 1 1 calc R . .
C12 C 0.2192(3) 0.0517(3) 0.4423(4) 0.0241(15) Uani 1 1 d D . .
H12 H 0.2499 0.0202 0.4670 0.029 Uiso 1 1 calc R A .
C13 C 0.4051(3) 0.2123(3) 0.4170(4) 0.0159(15) Uani 1 1 d D . .
H13 H 0.4137 0.2512 0.3762 0.019 Uiso 1 1 calc R A .
C14 C 0.4217(3) 0.2367(3) 0.5111(4) 0.0179(16) Uani 1 1 d D A .
H14A H 0.3998 0.2801 0.5218 0.027 Uiso 1 1 calc R . .
H14B H 0.4706 0.2419 0.5172 0.027 Uiso 1 1 calc R . .
H14C H 0.4056 0.2037 0.5548 0.027 Uiso 1 1 calc R . .
C15 C 0.4473(3) 0.1531(3) 0.3811(4) 0.0183(14) Uani 1 1 d D A .
O5A O 0.7763(5) 0.0621(6) 0.6554(8) 0.044(3) Uiso 0.568(11) 1 d PD A 1
O6A O 0.5790(6) 0.1539(5) 0.7380(7) 0.021(3) Uiso 0.568(11) 1 d PD A 1
O7A O 0.53346(19) 0.0002(2) 0.6863(3) 0.0187(10) Uani 0.568(11) 1 d PD A 1
O8A O 0.5693(2) 0.0717(2) 0.5841(3) 0.0220(11) Uani 0.568(11) 1 d PD A 1
N2A N 0.6752(4) 0.1079(5) 0.6864(8) 0.0177(17) Uiso 0.568(11) 1 d PD A 1
C16A C 0.7430(6) 0.1129(7) 0.6602(11) 0.025(4) Uiso 0.568(11) 1 d PD A 1
C17A C 0.7664(6) 0.1806(6) 0.6354(8) 0.021(2) Uiso 0.568(11) 1 d PD A 1
C18A C 0.7236(6) 0.2363(6) 0.6383(8) 0.018(3) Uiso 0.568(11) 1 d PD A 1
C19A C 0.6564(6) 0.2294(5) 0.6678(8) 0.017(3) Uiso 0.568(11) 1 d PD A 1
C20A C 0.6335(6) 0.1636(5) 0.7011(10) 0.016(3) Uiso 0.568(11) 1 d PD A 1
C21A C 0.8329(6) 0.1890(7) 0.6075(9) 0.033(4) Uiso 0.568(11) 1 d PD A 1
H21A H 0.8631 0.1519 0.6071 0.039 Uiso 0.568(11) 1 calc PR A 1
C22A C 0.8547(7) 0.2529(7) 0.5802(9) 0.038(4) Uiso 0.568(11) 1 d PD A 1
H22A H 0.8999 0.2583 0.5607 0.045 Uiso 0.568(11) 1 calc PR A 1
C23A C 0.8118(6) 0.3091(7) 0.5807(9) 0.024(4) Uiso 0.568(11) 1 d PD A 1
H23A H 0.8277 0.3521 0.5628 0.029 Uiso 0.568(11) 1 calc PR A 1
C24A C 0.7460(6) 0.3003(6) 0.6080(9) 0.025(3) Uiso 0.568(11) 1 d PD A 1
C25A C 0.6994(7) 0.3537(7) 0.6090(10) 0.033(4) Uiso 0.568(11) 1 d PD A 1
H25A H 0.7135 0.3966 0.5880 0.039 Uiso 0.568(11) 1 calc PR A 1
C26A C 0.6346(7) 0.3467(6) 0.6389(9) 0.032(4) Uiso 0.568(11) 1 d PD A 1
H26A H 0.6045 0.3838 0.6396 0.038 Uiso 0.568(11) 1 calc PR A 1
C27A C 0.6143(7) 0.2832(5) 0.6683(9) 0.022(3) Uiso 0.568(11) 1 d PD A 1
H27A H 0.5696 0.2774 0.6893 0.026 Uiso 0.568(11) 1 calc PR A 1
C28A C 0.6467(5) 0.0404(6) 0.6996(8) 0.0190(19) Uiso 0.568(11) 1 d PD A 1
H28A H 0.6758 0.0082 0.6658 0.023 Uiso 0.568(11) 1 calc PR A 1
C29A C 0.6492(8) 0.0192(8) 0.7974(8) 0.023(2) Uiso 0.568(11) 1 d PD A 1
H29A H 0.6947 0.0263 0.8207 0.035 Uiso 0.568(11) 1 calc PR A 1
H29B H 0.6373 -0.0285 0.8024 0.035 Uiso 0.568(11) 1 calc PR A 1
H29C H 0.6171 0.0462 0.8319 0.035 Uiso 0.568(11) 1 calc PR A 1
C30A C 0.5770(3) 0.0390(3) 0.6552(4) 0.0191(15) Uiso 0.568(11) 1 d PD A 1
O5B O 0.7687(7) 0.0899(8) 0.6551(11) 0.042(4) Uiso 0.432(11) 1 d PD A 2
O6B O 0.5625(7) 0.1618(7) 0.7426(10) 0.022(4) Uiso 0.432(11) 1 d PD A 2
O7B O 0.53346(19) 0.0002(2) 0.6863(3) 0.0187(10) Uani 0.432(11) 1 d PD A 2
O8B O 0.5693(2) 0.0717(2) 0.5841(3) 0.0220(11) Uani 0.432(11) 1 d PD A 2
N2B N 0.6633(6) 0.1252(6) 0.6928(10) 0.0177(17) Uiso 0.432(11) 1 d PD A 2
C16B C 0.7290(7) 0.1366(8) 0.6615(13) 0.028(5) Uiso 0.432(11) 1 d PD A 2
C17B C 0.7451(7) 0.2067(8) 0.6373(12) 0.021(2) Uiso 0.432(11) 1 d PD A 2
C18B C 0.6960(7) 0.2568(7) 0.6424(11) 0.019(4) Uiso 0.432(11) 1 d PD A 2
C19B C 0.6308(7) 0.2433(6) 0.6743(11) 0.020(4) Uiso 0.432(11) 1 d PD A 2
C20B C 0.6154(8) 0.1756(6) 0.7066(12) 0.018(5) Uiso 0.432(11) 1 d PD A 2
C21B C 0.8108(7) 0.2202(8) 0.6096(11) 0.027(4) Uiso 0.432(11) 1 d PD A 2
H21B H 0.8438 0.1857 0.6111 0.032 Uiso 0.432(11) 1 calc PR A 2
C22B C 0.8279(8) 0.2847(8) 0.5798(11) 0.014(4) Uiso 0.432(11) 1 d PD A 2
H22B H 0.8716 0.2938 0.5572 0.016 Uiso 0.432(11) 1 calc PR A 2
C23B C 0.7789(8) 0.3358(8) 0.5840(12) 0.037(5) Uiso 0.432(11) 1 d PD A 2
H23B H 0.7905 0.3804 0.5669 0.044 Uiso 0.432(11) 1 calc PR A 2
C24B C 0.7147(7) 0.3224(7) 0.6123(11) 0.020(4) Uiso 0.432(11) 1 d PD A 2
C25B C 0.6602(9) 0.3682(8) 0.6121(13) 0.045(6) Uiso 0.432(11) 1 d PD A 2
H25B H 0.6687 0.4114 0.5873 0.054 Uiso 0.432(11) 1 calc PR A 2
C26B C 0.5962(8) 0.3572(7) 0.6440(12) 0.031(5) Uiso 0.432(11) 1 d PD A 2
H26B H 0.5633 0.3918 0.6456 0.037 Uiso 0.432(11) 1 calc PR A 2
C27B C 0.5826(9) 0.2914(7) 0.6741(12) 0.030(5) Uiso 0.432(11) 1 d PD A 2
H27B H 0.5387 0.2806 0.6947 0.037 Uiso 0.432(11) 1 calc PR A 2
C28B C 0.6422(7) 0.0545(7) 0.7067(10) 0.0190(19) Uiso 0.432(11) 1 d PD A 2
H28B H 0.6779 0.0263 0.6782 0.023 Uiso 0.432(11) 1 calc PR A 2
C29B C 0.6403(10) 0.0329(10) 0.8056(10) 0.023(2) Uiso 0.432(11) 1 d PD A 2
H29D H 0.6856 0.0363 0.8311 0.035 Uiso 0.432(11) 1 calc PR A 2
H29E H 0.6245 -0.0137 0.8098 0.035 Uiso 0.432(11) 1 calc PR A 2
H29F H 0.6096 0.0624 0.8386 0.035 Uiso 0.432(11) 1 calc PR A 2
C30B C 0.5770(3) 0.0390(3) 0.6552(4) 0.0191(15) Uiso 0.432(11) 1 d PD A 2
O9 O 0.4390(2) 0.1314(2) 0.6753(3) 0.0235(11) Uani 1 1 d D A .
H9A H 0.4790(14) 0.144(3) 0.683(4) 0.035 Uiso 1 1 d D . .
H9B H 0.430(3) 0.110(3) 0.721(3) 0.035 Uiso 1 1 d D . .
O1S O 0.4150(5) 0.3929(5) 0.3462(8) 0.050 Uiso 0.563(9) 1 d P . .
O2S O 0.4253(7) 0.3981(7) 0.4118(10) 0.050 Uiso 0.437(9) 1 d P . .
O3S O 0.4633(12) 0.430(2) 0.5012(17) 0.050 Uiso 0.24(2) 1 d P . .
O4S O 0.465(3) 0.465(3) 0.5000 0.050 Uiso 0.17(4) 2 d SP . .
O5S O 0.3990(6) 0.4663(6) 0.2015(9) 0.050 Uiso 0.443(10) 1 d P . .
O6S O 0.4692(7) 0.4233(7) -0.0368(10) 0.050 Uiso 0.376(10) 1 d P . .
O7S O 0.4001(7) 0.4601(8) 0.1192(11) 0.050 Uiso 0.361(11) 1 d P . .
O8S O 0.5007(8) 0.5581(9) 0.2035(15) 0.050 Uiso 0.314(11) 1 d P . .
O9S O 0.5069(13) 0.5523(16) 0.269(2) 0.050 Uiso 0.204(12) 1 d P . .

loop_
_atom_site_aniso_label
_atom_site_aniso_U_11
_atom_site_aniso_U_22
_atom_site_aniso_U_33
_atom_site_aniso_U_23
_atom_site_aniso_U_13
_atom_site_aniso_U_12
Sr1 0.0175(3) 0.0177(3) 0.0084(3) 0.0015(3) 0.0007(3) -0.0009(3)
O1 0.040(3) 0.015(3) 0.022(3) 0.001(2) -0.004(2) 0.008(2)
O2 0.017(2) 0.018(2) 0.016(3) 0.002(2) 0.003(2) 0.0027(18)
O3 0.017(2) 0.018(2) 0.016(2) 0.003(2) 0.000(2) 0.0011(18)
O4 0.024(3) 0.025(2) 0.009(2) -0.003(2) -0.002(2) 0.0014(19)
N1 0.023(3) 0.018(3) 0.011(3) 0.000(2) 0.001(2) 0.001(2)
C1 0.030(3) 0.021(3) 0.016(3) -0.008(3) 0.003(3) 0.010(3)
C2 0.025(4) 0.023(4) 0.016(4) -0.011(3) 0.002(3) 0.009(3)
C3 0.020(4) 0.027(4) 0.013(4) -0.011(3) -0.005(3) 0.011(3)
C4 0.020(3) 0.027(3) 0.012(3) -0.006(3) 0.003(3) 0.003(3)
C5 0.025(3) 0.021(3) 0.011(3) -0.003(3) 0.004(3) 0.006(3)
C6 0.040(5) 0.034(5) 0.021(4) -0.011(3) 0.001(4) 0.021(4)
C7 0.032(5) 0.050(5) 0.023(5) -0.015(4) -0.006(4) 0.024(4)
C8 0.023(4) 0.055(6) 0.025(5) -0.021(4) -0.007(3) 0.015(4)
C9 0.029(4) 0.033(5) 0.017(4) -0.017(3) -0.006(3) 0.008(3)
C10 0.027(4) 0.050(5) 0.025(5) -0.016(4) -0.005(4) 0.000(4)
C11 0.025(4) 0.035(5) 0.036(5) -0.004(4) 0.008(3) 0.000(3)
C12 0.023(4) 0.031(4) 0.018(4) -0.003(4) 0.002(3) 0.004(3)
C13 0.021(4) 0.019(4) 0.008(3) 0.004(3) 0.003(3) 0.003(3)
C14 0.019(4) 0.016(4) 0.018(4) -0.002(3) 0.004(3) 0.001(3)
C15 0.018(4) 0.015(3) 0.021(4) 0.009(3) 0.005(3) -0.004(3)
O7A 0.021(3) 0.019(2) 0.016(2) -0.0031(19) -0.002(2) -0.0030(19)
O8A 0.021(3) 0.032(3) 0.013(2) 0.005(2) -0.0016(19) -0.0056(19)
O7B 0.021(3) 0.019(2) 0.016(2) -0.0031(19) -0.002(2) -0.0030(19)
O8B 0.021(3) 0.032(3) 0.013(2) 0.005(2) -0.0016(19) -0.0056(19)
O9 0.033(3) 0.026(3) 0.011(3) 0.001(2) 0.002(2) 0.000(2)

loop_
_atom_type_symbol
_atom_type_description
_atom_type_scat_dispersion_real
_atom_type_scat_dispersion_imag
_atom_type_scat_source
C C 0.0033 0.0016 'International Tables Vol C Tables 4.2.6.8 and 6.1.1.4'
H H 0.0000 0.0000 'International Tables Vol C Tables 4.2.6.8 and 6.1.1.4'
N N 0.0061 0.0033 'International Tables Vol C Tables 4.2.6.8 and 6.1.1.4'
O O 0.0106 0.0060 'International Tables Vol C Tables 4.2.6.8 and 6.1.1.4'
Sr Sr -1.5307 3.2498 'International Tables Vol C Tables 4.2.6.8 and 6.1.1.4'

loop_
_geom_angle_atom_site_label_1
_geom_angle_atom_site_label_2
_geom_angle_atom_site_label_3
_geom_angle
_geom_angle_site_symmetry_1
_geom_angle_site_symmetry_3
O2 Sr1 O3 68.53(13) . .
O2 Sr1 O3 94.83(13) . 2_545
O2 Sr1 O4 80.88(13) . 2_545
O2 Sr1 O8A 134.87(13) . .
O2 Sr1 O9 87.63(14) . .
O2 Sr1 H9A 98.8(11) . .
O2 Sr1 H9B 95.0(12) . .
O3 Sr1 O3 158.90(11) . 2_545
O3 Sr1 O4 134.20(13) . 2_545
O3 Sr1 O9 92.93(14) . .
O3 Sr1 H9A 86.2(12) . .
O3 Sr1 H9A 83.7(10) 2_545 .
O3 Sr1 H9B 58.0(8) 2_545 .
O3 Sr1 H9B 109.0(7) . .
O4 Sr1 O3 49.92(12) 2_545 2_545
O4 Sr1 H9A 133.0(9) 2_545 .
O4 Sr1 H9B 106.8(9) 2_545 .
O7A Sr1 O2 105.17(13) 4_554 .
O7A Sr1 O3 121.58(13) 4_554 2_545
O7A Sr1 O3 76.77(12) 4_554 .
O7A Sr1 O4 79.55(13) 4_554 2_545
O7A Sr1 O8A 83.31(14) 4_554 .
O7A Sr1 O9 158.83(14) 4_554 .
O7A Sr1 H9A 142.7(8) 4_554 .
O7A Sr1 H9B 159.6(12) 4_554 .
O8A Sr1 O3 70.74(13) . .
O8A Sr1 O3 118.64(13) . 2_545
O8A Sr1 O4 143.62(13) . 2_545
O8A Sr1 O9 75.79(14) . .
O8A Sr1 H9A 59.6(8) . .
O8A Sr1 H9B 80.5(11) . .
O7B Sr1 O2 105.17(13) 4_554 .
O7B Sr1 O3 121.58(13) 4_554 2_545
O7B Sr1 O3 76.77(12) 4_554 .
O7B Sr1 O4 79.55(13) 4_554 2_545
O7B Sr1 O7A 0.0(2) 4_554 4_554
O7B Sr1 O8A 83.31(14) 4_554 .
O7B Sr1 O9 158.83(14) 4_554 .
O7B Sr1 H9A 142.7(8) 4_554 .
O7B Sr1 H9B 159.6(12) 4_554 .
O9 Sr1 O3 72.82(13) . 2_545
O9 Sr1 O4 119.74(14) . 2_545
O9 Sr1 H9A 16.2(8) . .
O9 Sr1 H9B 16.1(7) . .
H9A Sr1 H9B 26.2(9) . .
C5 O2 Sr1 167.9(4) . .
Sr1 O3 Sr1 105.65(14) . 4_554
C15 O3 Sr1 120.7(4) . .
C15 O3 Sr1 92.3(3) . 4_554
C15 O4 Sr1 92.7(3) . 4_554
C1 N1 C13 118.2(5) . .
C5 N1 C1 123.6(5) . .
C5 N1 C13 118.1(5) . .
O1 C1 N1 119.7(6) . .
O1 C1 C2 124.0(6) . .
N1 C1 C2 116.3(6) . .
C3 C2 C1 121.1(5) . .
C6 C2 C1 119.0(6) . .
C6 C2 C3 119.9(6) . .
C2 C3 C9 119.6(6) . .
C4 C3 C2 120.6(6) . .
C4 C3 C9 119.7(6) . .
C3 C4 C5 119.6(6) . .
C12 C4 C3 121.1(6) . .
C12 C4 C5 119.2(5) . .
O2 C5 N1 119.3(5) . .
O2 C5 C4 122.5(6) . .
N1 C5 C4 118.2(5) . .
C2 C6 H6 119.9 . .
C2 C6 C7 120.2(7) . .
C7 C6 H6 119.9 . .
C6 C7 H7 119.7 . .
C8 C7 C6 120.6(7) . .
C8 C7 H7 119.7 . .
C7 C8 H8 119.8 . .
C7 C8 C9 120.4(7) . .
C9 C8 H8 119.8 . .
C3 C9 C10 117.9(6) . .
C8 C9 C3 119.3(7) . .
C8 C9 C10 122.8(7) . .
C9 C10 H10 118.9 . .
C11 C10 C9 122.3(7) . .
C11 C10 H10 118.9 . .
C10 C11 H11 120.6 . .
C10 C11 C12 118.8(7) . .
C12 C11 H11 120.6 . .
C4 C12 C11 120.2(6) . .
C4 C12 H12 119.9 . .
C11 C12 H12 119.9 . .
N1 C13 H13 106.4 . .
N1 C13 C14 110.3(5) . .
N1 C13 C15 110.1(5) . .
C14 C13 H13 106.4 . .
C14 C13 C15 116.5(5) . .
C15 C13 H13 106.4 . .
C13 C14 H14A 109.5 . .
C13 C14 H14B 109.5 . .
C13 C14 H14C 109.5 . .
H14A C14 H14B 109.5 . .
H14A C14 H14C 109.5 . .
H14B C14 H14C 109.5 . .
O3 C15 C13 118.7(5) . .
O4 C15 O3 124.7(5) . .
O4 C15 C13 116.6(5) . .
C30A O7A Sr1 157.1(4) . 2_545
C30A O8A Sr1 98.3(3) . .
C16A N2A C28A 118.1(9) . .
C20A N2A C16A 123.6(9) . .
C20A N2A C28A 118.2(8) . .
O5A C16A N2A 118.8(10) . .
O5A C16A C17A 125.2(11) . .
N2A C16A C17A 115.9(11) . .
C18A C17A C16A 121.7(9) . .
C18A C17A C21A 119.4(9) . .
C21A C17A C16A 118.9(10) . .
C17A C18A C19A 120.6(8) . .
C17A C18A C24A 120.5(10) . .
C19A C18A C24A 118.9(10) . .
C18A C19A C20A 118.9(10) . .
C27A C19A C18A 120.5(9) . .
C27A C19A C20A 120.5(10) . .
O6A C20A N2A 117.8(9) . .
O6A C20A C19A 124.3(11) . .
N2A C20A C19A 117.9(10) . .
C17A C21A H21A 120.4 . .
C17A C21A C22A 119.2(11) . .
C22A C21A H21A 120.4 . .
C21A C22A H22A 119.0 . .
C21A C22A C23A 122.1(12) . .
C23A C22A H22A 119.0 . .
C22A C23A H23A 120.8 . .
C24A C23A C22A 118.4(11) . .
C24A C23A H23A 120.8 . .
C23A C24A C18A 120.3(11) . .
C23A C24A C25A 122.0(11) . .
C25A C24A C18A 117.6(11) . .
C24A C25A H25A 118.5 . .
C26A C25A C24A 123.0(12) . .
C26A C25A H25A 118.5 . .
C25A C26A H26A 121.1 . .
C25A C26A C27A 117.8(12) . .
C27A C26A H26A 121.1 . .
C19A C27A C26A 122.1(11) . .
C19A C27A H27A 118.9 . .
C26A C27A H27A 118.9 . .
N2A C28A H28A 106.9 . .
N2A C28A C29A 111.6(10) . .
N2A C28A C30A 107.8(8) . .
C29A C28A H28A 106.9 . .
C29A C28A C30A 116.2(9) . .
C30A C28A H28A 106.9 . .
O7A C30A O8A 123.4(5) . .
O7A C30A C28A 118.3(6) . .
O8A C30A C28A 117.9(6) . .
C16B N2B C28B 117.6(11) . .
C20B N2B C16B 124.5(11) . .
C20B N2B C28B 117.8(10) . .
O5B C16B N2B 120.3(13) . .
O5B C16B C17B 123.9(13) . .
N2B C16B C17B 115.8(12) . .
C18B C17B C16B 120.6(11) . .
C21B C17B C16B 117.2(13) . .
C21B C17B C18B 122.2(12) . .
C17B C18B C19B 121.7(11) . .
C17B C18B C24B 116.9(11) . .
C19B C18B C24B 121.4(12) . .
C18B C19B C20B 118.8(12) . .
C27B C19B C18B 121.2(11) . .
C27B C19B C20B 120.1(12) . .
O6B C20B N2B 119.6(11) . .
O6B C20B C19B 122.5(13) . .
N2B C20B C19B 117.9(11) . .
C17B C21B H21B 120.1 . .
C17B C21B C22B 119.9(14) . .
C22B C21B H21B 120.1 . .
C21B C22B H22B 120.7 . .
C21B C22B C23B 118.6(13) . .
C23B C22B H22B 120.7 . .
C22B C23B H23B 119.4 . .
C24B C23B C22B 121.2(14) . .
C24B C23B H23B 119.4 . .
C23B C24B C18B 121.1(13) . .
C23B C24B C25B 126.0(13) . .
C25B C24B C18B 112.9(12) . .
C24B C25B H25B 116.4 . .
C26B C25B C24B 127.2(14) . .
C26B C25B H25B 116.4 . .
C25B C26B H26B 122.1 . .
C25B C26B C27B 115.9(14) . .
C27B C26B H26B 122.1 . .
C19B C27B C26B 121.2(14) . .
C19B C27B H27B 119.4 . .
C26B C27B H27B 119.4 . .
N2B C28B H28B 105.7 . .
N2B C28B C29B 114.0(13) . .
C29B C28B H28B 105.7 . .
C28B C29B H29D 109.5 . .
C28B C29B H29E 109.5 . .
C28B C29B H29F 109.5 . .
H29D C29B H29E 109.5 . .
H29D C29B H29F 109.5 . .
H29E C29B H29F 109.5 . .
Sr1 O9 H9A 104(5) . .
Sr1 O9 H9B 104(5) . .
H9A O9 H9B 104(4) . .

loop_
_geom_bond_atom_site_label_1
_geom_bond_atom_site_label_2
_geom_bond_distance
_geom_bond_site_symmetry_2
Sr1 O2 2.508(4) .
Sr1 O3 2.596(4) .
Sr1 O3 2.635(4) 2_545
Sr1 O4 2.630(4) 2_545
Sr1 O7A 2.485(4) 4_554
Sr1 O8A 2.538(4) .
Sr1 O7B 2.485(4) 4_554
Sr1 O9 2.602(5) .
Sr1 H9A 2.92(6) .
Sr1 H9B 2.92(6) .
O1 C1 1.211(8) .
O2 C5 1.231(7) .
O3 Sr1 2.635(4) 4_554
O3 C15 1.257(7) .
O4 Sr1 2.630(4) 4_554
O4 C15 1.251(7) .
N1 C1 1.412(8) .
N1 C5 1.395(7) .
N1 C13 1.472(7) .
C1 C2 1.467(9) .
C2 C3 1.403(8) .
C2 C6 1.384(9) .
C3 C4 1.403(8) .
C3 C9 1.405(9) .
C4 C5 1.465(8) .
C4 C12 1.366(8) .
C6 H6 0.9500 .
C6 C7 1.391(10) .
C7 H7 0.9500 .
C7 C8 1.369(10) .
C8 H8 0.9500 .
C8 C9 1.403(9) .
C9 C10 1.409(10) .
C10 H10 0.9500 .
C10 C11 1.373(9) .
C11 H11 0.9500 .
C11 C12 1.410(8) .
C12 H12 0.9500 .
C13 H13 1.0000 .
C13 C14 1.526(8) .
C13 C15 1.542(8) .
C14 H14A 0.9800 .
C14 H14B 0.9800 .
C14 H14C 0.9800 .
O5A C16A 1.207(15) .
O6A C20A 1.232(12) .
O7A Sr1 2.485(4) 2_545
O7A C30A 1.249(7) .
O8A C30A 1.257(7) .
N2A C16A 1.408(12) .
N2A C20A 1.400(13) .
N2A C28A 1.469(11) .
C16A C17A 1.471(13) .
C17A C18A 1.396(13) .
C17A C21A 1.397(12) .
C18A C19A 1.413(13) .
C18A C24A 1.421(12) .
C19A C20A 1.471(11) .
C19A C27A 1.356(13) .
C21A H21A 0.9500 .
C21A C22A 1.402(14) .
C22A H22A 0.9500 .
C22A C23A 1.404(14) .
C23A H23A 0.9500 .
C23A C24A 1.380(13) .
C24A C25A 1.410(14) .
C25A H25A 0.9500 .
C25A C26A 1.369(15) .
C26A H26A 0.9500 .
C26A C27A 1.396(13) .
C27A H27A 0.9500 .
C28A H28A 1.0000 .
C28A C29A 1.524(12) .
C28A C30A 1.536(10) .
C29A H29A 0.9800 .
C29A H29B 0.9800 .
C29A H29C 0.9800 .
O5B C16B 1.220(15) .
O6B C20B 1.212(14) .
N2B C16B 1.406(13) .
N2B C20B 1.397(13) .
N2B C28B 1.479(12) .
C16B C17B 1.475(15) .
C17B C18B 1.396(14) .
C17B C21B 1.395(14) .
C18B C19B 1.406(14) .
C18B C24B 1.428(13) .
C19B C20B 1.462(13) .
C19B C27B 1.353(15) .
C21B H21B 0.9500 .
C21B C22B 1.399(15) .
C22B H22B 0.9500 .
C22B C23B 1.408(16) .
C23B H23B 0.9500 .
C23B C24B 1.370(15) .
C24B C25B 1.414(16) .
C25B H25B 0.9500 .
C25B C26B 1.375(16) .
C26B H26B 0.9500 .
C26B C27B 1.409(14) .
C27B H27B 0.9500 .
C28B H28B 1.0000 .
C28B C29B 1.543(13) .
C29B H29D 0.9800 .
C29B H29E 0.9800 .
C29B H29F 0.9800 .
O9 H9A 0.841(15) .
O9 H9B 0.835(15) .

loop_
_geom_hbond_atom_site_label_D
_geom_hbond_atom_site_label_H
_geom_hbond_atom_site_label_A
_geom_hbond_distance_DH
_geom_hbond_distance_HA
_geom_hbond_distance_DA
_geom_hbond_angle_DHA
_geom_hbond_site_symmetry_A
O9 H9A O6B 0.841(15) 1.92(3) 2.720(15) 160(6) .
O9 H9B O8A 0.835(15) 1.87(2) 2.687(6) 166(6) 2_545
O9 H9B O8B 0.835(15) 1.87(2) 2.687(6) 166(6) 2_545

loop_
_geom_torsion_atom_site_label_1
_geom_torsion_atom_site_label_2
_geom_torsion_atom_site_label_3
_geom_torsion_atom_site_label_4
_geom_torsion
_geom_torsion_site_symmetry_1
_geom_torsion_site_symmetry_4
Sr1 O2 C5 N1 8(2) . .
Sr1 O2 C5 C4 -170.7(15) . .
Sr1 O3 C15 O4 6.8(6) 4_554 .
Sr1 O3 C15 O4 -102.9(6) . .
Sr1 O3 C15 C13 -172.2(5) 4_554 .
Sr1 O3 C15 C13 78.1(6) . .
Sr1 O4 C15 O3 -6.8(6) 4_554 .
Sr1 O4 C15 C13 172.2(5) 4_554 .
Sr1 O7A C30A O8A -134.6(8) 2_545 .
Sr1 O7A C30A C28A 53.0(14) 2_545 .
Sr1 O8A C30A O7A 4.9(7) . .
Sr1 O8A C30A C28A 177.4(7) . .
O1 C1 C2 C3 -179.6(7) . .
O1 C1 C2 C6 2.9(11) . .
O2 Sr1 O3 Sr1 -109.57(17) . 4_554
O2 Sr1 O3 C15 -7.2(4) . .
O2 Sr1 O8A C30A 150.2(3) . .
O3 Sr1 O2 C5 131.7(19) 2_545 .
O3 Sr1 O2 C5 -34.9(19) . .
O3 Sr1 O3 Sr1 -149.4(3) 2_545 4_554
O3 Sr1 O3 C15 -47.0(6) 2_545 .
O3 Sr1 O8A C30A 176.7(4) . .
O3 Sr1 O8A C30A 17.4(4) 2_545 .
O4 Sr1 O3 Sr1 -57.9(2) 2_545 4_554
O4 Sr1 O3 C15 44.5(5) 2_545 .
O4 Sr1 O8A C30A -42.9(5) 2_545 .
N1 C1 C2 C3 -0.3(10) . .
N1 C1 C2 C6 -177.8(6) . .
N1 C13 C15 O3 -121.0(6) . .
N1 C13 C15 O4 60.0(7) . .
C1 N1 C5 O2 -170.1(6) . .
C1 N1 C5 C4 8.5(9) . .
C1 N1 C13 C14 93.5(6) . .
C1 N1 C13 C15 -136.6(6) . .
C1 C2 C3 C4 4.7(10) . .
C1 C2 C3 C9 -177.6(6) . .
C1 C2 C6 C7 177.3(7) . .
C2 C3 C4 C5 -2.8(9) . .
C2 C3 C4 C12 179.7(6) . .
C2 C3 C9 C8 1.5(10) . .
C2 C3 C9 C10 -180.0(6) . .
C2 C6 C7 C8 -0.8(11) . .
C3 C2 C6 C7 -0.2(10) . .
C3 C4 C5 O2 174.9(6) . .
C3 C4 C5 N1 -3.6(9) . .
C3 C4 C12 C11 -0.3(10) . .
C3 C9 C10 C11 1.0(10) . .
C4 C3 C9 C8 179.2(6) . .
C4 C3 C9 C10 -2.3(10) . .
C5 N1 C1 O1 172.9(6) . .
C5 N1 C1 C2 -6.5(9) . .
C5 N1 C13 C14 -83.9(7) . .
C5 N1 C13 C15 46.1(7) . .
C5 C4 C12 C11 -177.9(6) . .
C6 C2 C3 C4 -177.8(6) . .
C6 C2 C3 C9 -0.1(10) . .
C6 C7 C8 C9 2.2(11) . .
C7 C8 C9 C3 -2.5(11) . .
C7 C8 C9 C10 179.0(7) . .
C8 C9 C10 C11 179.4(7) . .
C9 C3 C4 C5 179.6(6) . .
C9 C3 C4 C12 2.0(10) . .
C9 C10 C11 C12 0.7(11) . .
C10 C11 C12 C4 -1.1(10) . .
C12 C4 C5 O2 -7.5(10) . .
C12 C4 C5 N1 174.0(6) . .
C13 N1 C1 O1 -4.3(9) . .
C13 N1 C1 C2 176.3(6) . .
C13 N1 C5 O2 7.1(8) . .
C13 N1 C5 C4 -174.3(5) . .
C14 C13 C15 O3 5.6(8) . .
C14 C13 C15 O4 -173.5(5) . .
O5A C16A C17A C18A 176.4(14) . .
O5A C16A C17A C21A -3(2) . .
O7A Sr1 O2 C5 -103.8(19) 4_554 .
O7A Sr1 O3 Sr1 2.85(13) 4_554 4_554
O7A Sr1 O3 C15 105.2(4) 4_554 .
O7A Sr1 O8A C30A -105.1(4) 4_554 .
O8A Sr1 O2 C5 -8(2) . .
O8A Sr1 O3 Sr1 90.29(16) . 4_554
O8A Sr1 O3 C15 -167.3(4) . .
N2A C16A C17A C18A 0(2) . .
N2A C16A C17A C21A -179.1(13) . .
N2A C28A C30A O7A -151.3(8) . .
N2A C28A C30A O8A 35.9(12) . .
C16A N2A C20A O6A -168.1(14) . .
C16A N2A C20A C19A 15(2) . .
C16A N2A C28A C29A 95.7(14) . .
C16A N2A C28A C30A -135.5(12) . .
C16A C17A C18A C19A 1.8(19) . .
C16A C17A C18A C24A -175.5(14) . .
C16A C17A C21A C22A 177.3(13) . .
C17A C18A C19A C20A 4.0(19) . .
C17A C18A C19A C27A -178.2(12) . .
C17A C18A C24A C23A -4.2(19) . .
C17A C18A C24A C25A 177.2(12) . .
C17A C21A C22A C23A 1(2) . .
C18A C17A C21A C22A -2(2) . .
C18A C19A C20A O6A 171.1(14) . .
C18A C19A C20A N2A -11.9(19) . .
C18A C19A C27A C26A 1(2) . .
C18A C24A C25A C26A 1(2) . .
C19A C18A C24A C23A 178.4(12) . .
C19A C18A C24A C25A -0.1(19) . .
C20A N2A C16A O5A 174.7(14) . .
C20A N2A C16A C17A -9(2) . .
C20A N2A C28A C29A -83.9(14) . .
C20A N2A C28A C30A 44.9(14) . .
C20A C19A C27A C26A 178.7(13) . .
C21A C17A C18A C19A -178.8(14) . .
C21A C17A C18A C24A 3.9(18) . .
C21A C22A C23A C24A -1(2) . .
C22A C23A C24A C18A 3(2) . .
C22A C23A C24A C25A -178.8(13) . .
C23A C24A C25A C26A -177.5(14) . .
C24A C18A C19A C20A -178.7(12) . .
C24A C18A C19A C27A -0.8(19) . .
C24A C25A C26A C27A -1(2) . .
C25A C26A C27A C19A 0(2) . .
C27A C19A C20A O6A -7(2) . .
C27A C19A C20A N2A 170.3(12) . .
C28A N2A C16A O5A -4.8(19) . .
C28A N2A C16A C17A 171.5(11) . .
C28A N2A C20A O6A 11.5(18) . .
C28A N2A C20A C19A -165.7(11) . .
C29A C28A C30A O7A -25.2(13) . .
C29A C28A C30A O8A 161.9(9) . .
O5B C16B C17B C18B 176.9(18) . .
O5B C16B C17B C21B -3(3) . .
O7B Sr1 O2 C5 -103.8(19) 4_554 .
O7B Sr1 O3 Sr1 2.85(13) 4_554 4_554
O7B Sr1 O3 C15 105.2(4) 4_554 .
O7B Sr1 O8A C30A -105.1(4) 4_554 .
N2B C16B C17B C18B -3(3) . .
N2B C16B C17B C21B 177.4(17) . .
C16B N2B C20B O6B -172.2(18) . .
C16B N2B C20B C19B 10(3) . .
C16B N2B C28B C29B 104.2(18) . .
C16B C17B C18B C19B 3(3) . .
C16B C17B C18B C24B -176.1(17) . .
C16B C17B C21B C22B 175.5(16) . .
C17B C18B C19B C20B 3(3) . .
C17B C18B C19B C27B -176.2(17) . .
C17B C18B C24B C23B -3(3) . .
C17B C18B C24B C25B 174.5(16) . .
C17B C21B C22B C23B 4(3) . .
C18B C17B C21B C22B -5(3) . .
C18B C19B C20B O6B 173.1(18) . .
C18B C19B C20B N2B -9(3) . .
C18B C19B C27B C26B -2(3) . .
C18B C24B C25B C26B 6(3) . .
C19B C18B C24B C23B 177.8(17) . .
C19B C18B C24B C25B -5(2) . .
C20B N2B C16B O5B 176.6(18) . .
C20B N2B C16B C17B -4(3) . .
C20B N2B C28B C29B -79.4(18) . .
C20B C19B C27B C26B 179.5(17) . .
C21B C17B C18B C19B -177.0(18) . .
C21B C17B C18B C24B 4(3) . .
C21B C22B C23B C24B -3(3) . .
C22B C23B C24B C18B 3(3) . .
C22B C23B C24B C25B -174.4(18) . .
C23B C24B C25B C26B -177(2) . .
C24B C18B C19B C20B -178.2(16) . .
C24B C18B C19B C27B 3(3) . .
C24B C25B C26B C27B -5(3) . .
C25B C26B C27B C19B 2(3) . .
C27B C19B C20B O6B -8(3) . .
C27B C19B C20B N2B 170.2(17) . .
C28B N2B C16B O5B -7(3) . .
C28B N2B C16B C17B 172.3(15) . .
C28B N2B C20B O6B 12(3) . .
C28B N2B C20B C19B -166.6(15) . .
O9 Sr1 O2 C5 59.1(19) . .
O9 Sr1 O3 Sr1 164.14(15) . 4_554
O9 Sr1 O3 C15 -93.5(4) . .
O9 Sr1 O8A C30A 78.4(4) . .
